data_2104903
loop_
_publ_author_name
'Domaga\/la, S\/lawomir'
'Munshi, Parthapratim'
'Ahmed, Maqsood'
'Guillot, Beno\^it'
'Jelsch, Christian'

_publ_section_title
;
 Structural analysis and multipole modelling of quercetin monohydrate
 -- a quantitative and comparative study
;
_journal_issue 1
_journal_name_full 'Acta Crystallographica Section B'
_journal_page_first 63
_journal_page_last 78
_journal_paper_doi 10.1107/S0108768110041996
_journal_volume 67
_journal_year 2011
_chemical_formula_moiety 'C15 H10 O7, H2 O'
_chemical_formula_sum 'C15 H12 O8'
_chemical_formula_weight 320.238
_chemical_name_common 'Quercetin monohydrate'
_chemical_name_systematic
;
2(3,4-dihydroxyphenyl)-3,5,7-trihydroxy-4H-chromen-4-one monohydrate
;
_space_group_IT_number 14
_symmetry_cell_setting monoclinic
_symmetry_space_group_name_Hall '-P 2ybc'
_symmetry_space_group_name_H-M 'P 1 21/c 1'
_atom_sites_solution_hydrogens geom
_atom_sites_solution_primary direct
_atom_sites_solution_secondary difmap
_audit_creation_method MoPro
_cell_angle_alpha 90.00
_cell_angle_beta 95.520(10)
_cell_angle_gamma 90.00
_cell_formula_units_Z 4
_cell_length_a 8.7370(10)
_cell_length_b 4.8520(10)
_cell_length_c 30.1600(10)
_cell_measurement_reflns_used 15541
_cell_measurement_temperature 110
_cell_measurement_theta_max 76.29
_cell_measurement_theta_min 5.09
_cell_volume 1272.6(3)
_computing_cell_refinement
;
CrysAlisPro, Oxford Diffraction Ltd.,
Version 1.171.33.46 (release 27-08-2009 CrysAlis171 .NET)
(compiled Aug 27 2009,17:19:36)
;
_computing_data_collection
;
CrysAlisPro, Oxford Diffraction Ltd.,
Version 1.171.33.46 (release 27-08-2009 CrysAlis171 .NET)
(compiled Aug 27 2009,17:19:36)
;
_computing_data_reduction
;
CrysAlisPro, Oxford Diffraction Ltd.,
Version 1.171.33.46 (release 27-08-2009 CrysAlis171 .NET)
(compiled Aug 27 2009,17:19:36)
;
_computing_molecular_graphics 'MoPro (J. Appl. Cryst. 2005, 38, 38-54)'
_computing_publication_material 'MoPro (J. Appl. Cryst. 2005, 38, 38-54)'
_computing_structure_refinement 'MoPro (J. Appl. Cryst. 2005, 38, 38-54)'
_computing_structure_solution SHELXL-97
_diffrn_ambient_temperature 110
_diffrn_detector_area_resol_mean 10.4508
_diffrn_measured_fraction_theta_full 0.996
_diffrn_measured_fraction_theta_max 0.996
_diffrn_measurement_device_type 'SuperNova, Dual, Cu at zero, Atlas'
_diffrn_measurement_method '\w scans'
_diffrn_radiation_monochromator mirror
_diffrn_radiation_source 'SuperNova (Cu) X-ray Source'
_diffrn_radiation_type CuK\a
_diffrn_radiation_wavelength 1.54184
_diffrn_reflns_av_R_equivalents 0.017
_diffrn_reflns_av_sigmaI/netI 0.00910
_diffrn_reflns_limit_h_max 10
_diffrn_reflns_limit_h_min -11
_diffrn_reflns_limit_k_max 6
_diffrn_reflns_limit_k_min 0
_diffrn_reflns_limit_l_max 37
_diffrn_reflns_limit_l_min 0
_diffrn_reflns_number 69706
_diffrn_reflns_theta_full 76.295
_diffrn_reflns_theta_max 76.29
_diffrn_reflns_theta_min 5.09
_exptl_absorpt_coefficient_mu 0.138
_exptl_absorpt_correction_T_max 1.00000
_exptl_absorpt_correction_T_min 0.67193
_exptl_absorpt_correction_type multi-scan
_exptl_absorpt_process_details
;
'Empirical absorption correction using spherical harmonics,
 implemented in SCALE3 ABSPACK scaling algorithm.'
;
_exptl_crystal_colour yellow
_exptl_crystal_density_diffrn 1.672
_exptl_crystal_density_method 'not measured'
_exptl_crystal_F_000 664
_exptl_crystal_size_max 0.35
_exptl_crystal_size_mid 0.19
_exptl_crystal_size_min 0.16
_refine_diff_density_max 0.139
_refine_diff_density_min -0.156
_refine_ls_extinction_method none
_refine_ls_goodness_of_fit_ref 1.109
_refine_ls_hydrogen_treatment constr
_refine_ls_matrix_type full
_refine_ls_number_parameters 256
_refine_ls_number_reflns 2652
_refine_ls_number_restraints 29
_refine_ls_restrained_S_all 1.031
_refine_ls_R_factor_all 0.0220
_refine_ls_R_factor_gt 0.0204
_refine_ls_shift/su_max 0.001
_refine_ls_shift/su_mean 0.000
_refine_ls_structure_factor_coef F
_refine_ls_weighting_details 'calc w =1/[3.68*\s^2^(Fo^2^)+0.001*Yo^2]'
_refine_ls_weighting_scheme calc
_refine_ls_wR_factor_gt 0.0273
_refine_ls_wR_factor_ref 0.0275
_reflns_number_gt 2565
_reflns_number_total 2652
_reflns_threshold_expression >2.0sigma(I)
_cod_data_source_file gw5011.cif
_cod_data_source_block TAAM_R
_cod_original_sg_symbol_H-M 'P 21/c'
_cod_database_code 2104903
_cod_database_fobs_code 2104903

loop_
_symmetry_equiv_pos_as_xyz
'x, y, z'
'-x, y+1/2, -z+1/2'
'-x, -y, -z'
'x, -y-1/2, z-1/2'

loop_
_atom_rho_multipole_atom_label
_atom_rho_multipole_coeff_Pv
_atom_rho_multipole_coeff_P00
_atom_rho_multipole_coeff_P10
_atom_rho_multipole_coeff_P11
_atom_rho_multipole_coeff_P1-1
_atom_rho_multipole_coeff_P20
_atom_rho_multipole_coeff_P21
_atom_rho_multipole_coeff_P2-1
_atom_rho_multipole_coeff_P22
_atom_rho_multipole_coeff_P2-2
_atom_rho_multipole_coeff_P30
_atom_rho_multipole_coeff_P31
_atom_rho_multipole_coeff_P3-1
_atom_rho_multipole_coeff_P32
_atom_rho_multipole_coeff_P3-2
_atom_rho_multipole_coeff_P33
_atom_rho_multipole_coeff_P3-3
_atom_rho_multipole_coeff_P40
_atom_rho_multipole_coeff_P41
_atom_rho_multipole_coeff_P4-1
_atom_rho_multipole_coeff_P42
_atom_rho_multipole_coeff_P4-2
_atom_rho_multipole_coeff_P43
_atom_rho_multipole_coeff_P4-3
_atom_rho_multipole_coeff_P44
_atom_rho_multipole_coeff_P4-4
_atom_rho_multipole_kappa
_atom_rho_multipole_radial_slater_n0
_atom_rho_multipole_radial_slater_zeta0
_atom_rho_multipole_radial_slater_n1
_atom_rho_multipole_radial_slater_zeta1
_atom_rho_multipole_radial_slater_n2
_atom_rho_multipole_radial_slater_zeta2
_atom_rho_multipole_radial_slater_n3
_atom_rho_multipole_radial_slater_zeta3
_atom_rho_multipole_radial_slater_n4
_atom_rho_multipole_radial_slater_zeta4
O13 6.232 0. 0. -0.080 -0.008 0.066 0. 0. 0.038 0.014 0. -0.020 0.006 0. 0. -0.074 0.011 0. 0. 0. 0. 0. 0. 0. 0. 0. 0.988620 2 4.466 2 4.466 2 4.466 3 4.466 4 4.466
H13 0.794 0. 0.131 0. 0. 0.096 0. 0. 0. 0. 0. 0. 0. 0. 0. 0. 0. 0. 0. 0. 0. 0. 0. 0. 0. 0. 1.155900 1 2.000 1 2.000 2 2.000 2 2.000 2 2.000
O4 6.166 0. 0. -0.068 0. -0.073 0. 0. -0.065 0. 0. 0.001 0. 0. 0. 0.030 0. 0. 0. 0. 0. 0. 0. 0. 0. 0. 0.989740 2 4.466 2 4.466 2 4.466 3 4.466 4 4.466
O1 6.215 0. 0. -0.071 0. 0.025 0. 0. 0.043 0. 0. -0.025 0.001 0. 0. -0.084 -0.001 0. 0. 0. 0. 0. 0. 0. 0. 0. 0.990460 2 4.466 2 4.466 2 4.466 3 4.466 4 4.466
O7 6.232 0. 0. -0.080 -0.008 0.066 0. 0. 0.038 0.014 0. -0.020 0.006 0. 0. -0.074 0.011 0. 0. 0. 0. 0. 0. 0. 0. 0. 0.988620 2 4.466 2 4.466 2 4.466 3 4.466 4 4.466
H7 0.794 0. 0.131 0. 0. 0.096 0. 0. 0. 0. 0. 0. 0. 0. 0. 0. 0. 0. 0. 0. 0. 0. 0. 0. 0. 0. 1.155900 1 2.000 1 2.000 2 2.000 2 2.000 2 2.000
O5 6.232 0. 0. -0.080 -0.008 0.066 0. 0. 0.038 0.014 0. -0.020 0.006 0. 0. -0.074 0.011 0. 0. 0. 0. 0. 0. 0. 0. 0. 0.988620 2 4.466 2 4.466 2 4.466 3 4.466 4 4.466
H5 0.794 0. 0.131 0. 0. 0.096 0. 0. 0. 0. 0. 0. 0. 0. 0. 0. 0. 0. 0. 0. 0. 0. 0. 0. 0. 0. 1.155900 1 2.000 1 2.000 2 2.000 2 2.000 2 2.000
O14 6.232 0. 0. -0.080 -0.008 0.066 0. 0. 0.038 0.014 0. -0.020 0.006 0. 0. -0.074 0.011 0. 0. 0. 0. 0. 0. 0. 0. 0. 0.988620 2 4.466 2 4.466 2 4.466 3 4.466 4 4.466
H14 0.794 0. 0.131 0. 0. 0.096 0. 0. 0. 0. 0. 0. 0. 0. 0. 0. 0. 0. 0. 0. 0. 0. 0. 0. 0. 0. 1.155900 1 2.000 1 2.000 2 2.000 2 2.000 2 2.000
O3 6.232 0. 0. -0.080 -0.008 0.066 0. 0. 0.038 0.014 0. -0.020 0.006 0. 0. -0.074 0.011 0. 0. 0. 0. 0. 0. 0. 0. 0. 0.988620 2 4.466 2 4.466 2 4.466 3 4.466 4 4.466
H3 0.794 0. 0.131 0. 0. 0.096 0. 0. 0. 0. 0. 0. 0. 0. 0. 0. 0. 0. 0. 0. 0. 0. 0. 0. 0. 0. 1.155900 1 2.000 1 2.000 2 2.000 2 2.000 2 2.000
O1W 6.344 0. 0. -0.071 0. 0.052 0. 0. 0.024 0. 0. -0.007 0. 0. 0. -0.068 0. 0. 0. 0. 0. 0. 0. 0. 0. 0. 0.978680 2 4.466 2 4.466 2 4.466 3 4.466 4 4.466
H1W 0.828 0. 0.141 0. 0. 0.087 0. 0. 0. 0. 0. 0. 0. 0. 0. 0. 0. 0. 0. 0. 0. 0. 0. 0. 0. 0. 1.159510 1 2.000 1 2.000 2 2.000 2 2.000 2 2.000
H2W 0.828 0. 0.141 0. 0. 0.087 0. 0. 0. 0. 0. 0. 0. 0. 0. 0. 0. 0. 0. 0. 0. 0. 0. 0. 0. 0. 1.159510 1 2.000 1 2.000 2 2.000 2 2.000 2 2.000
C10 3.898 0. 0. 0.024 0. -0.167 0. 0. -0.017 0. 0. 0.007 0. 0. 0. -0.278 0. 0. 0. 0. 0. 0. 0. 0. 0. 0. 1.010820 2 3.176 2 3.176 2 3.176 3 3.176 4 3.176
C2 3.964 0. 0. 0.093 -0.004 -0.174 0. 0. -0.089 -0.007 0. 0.038 0.003 0. 0. -0.327 -0.003 0. 0. 0. 0. 0. 0. 0. 0. 0. 1.006240 2 3.176 2 3.176 2 3.176 3 3.176 4 3.176
C8 4.027 0. 0. 0.028 0. -0.196 0. 0. -0.013 0. 0. 0.017 0. 0. 0. -0.274 0. 0. 0. 0. 0. 0. 0. 0. 0. 0. 0.998110 2 3.176 2 3.176 2 3.176 3 3.176 4 3.176
H8 0.919 0. 0.142 0. 0. 0.067 0. 0. 0. 0. 0. 0. 0. 0. 0. 0. 0. 0. 0. 0. 0. 0. 0. 0. 0. 0. 1.157430 1 2.000 1 2.000 2 2.000 2 2.000 2 2.000
C9 3.964 0. 0. 0.093 -0.004 -0.174 0. 0. -0.089 -0.007 0. 0.038 0.003 0. 0. -0.327 -0.003 0. 0. 0. 0. 0. 0. 0. 0. 0. 1.006240 2 3.176 2 3.176 2 3.176 3 3.176 4 3.176
C6 4.027 0. 0. 0.028 0. -0.196 0. 0. -0.013 0. 0. 0.017 0. 0. 0. -0.274 0. 0. 0. 0. 0. 0. 0. 0. 0. 0. 0.998110 2 3.176 2 3.176 2 3.176 3 3.176 4 3.176
H6 0.919 0. 0.142 0. 0. 0.067 0. 0. 0. 0. 0. 0. 0. 0. 0. 0. 0. 0. 0. 0. 0. 0. 0. 0. 0. 0. 1.157430 1 2.000 1 2.000 2 2.000 2 2.000 2 2.000
C11 4.026 0. 0. 0.029 -0.004 -0.190 0. 0. -0.020 -0.002 0. 0.013 0.005 0. 0. -0.278 0.002 0. 0. 0. 0. 0. 0. 0. 0. 0. 1.001240 2 3.176 2 3.176 2 3.176 3 3.176 4 3.176
C7 3.964 0. 0. 0.093 -0.004 -0.174 0. 0. -0.089 -0.007 0. 0.038 0.003 0. 0. -0.327 -0.003 0. 0. 0. 0. 0. 0. 0. 0. 0. 1.006240 2 3.176 2 3.176 2 3.176 3 3.176 4 3.176
C3 3.964 0. 0. 0.093 -0.004 -0.174 0. 0. -0.089 -0.007 0. 0.038 0.003 0. 0. -0.327 -0.003 0. 0. 0. 0. 0. 0. 0. 0. 0. 1.006240 2 3.176 2 3.176 2 3.176 3 3.176 4 3.176
C4 4.082 0. 0. -0.065 0. -0.294 0. 0. 0.095 0. 0. -0.022 0. 0. 0. -0.389 0. 0. 0. 0. 0. 0. 0. 0. 0. 0. 0.998780 2 3.176 2 3.176 2 3.176 3 3.176 4 3.176
C12 4.027 0. 0. 0.028 0. -0.196 0. 0. -0.013 0. 0. 0.017 0. 0. 0. -0.274 0. 0. 0. 0. 0. 0. 0. 0. 0. 0. 0.998110 2 3.176 2 3.176 2 3.176 3 3.176 4 3.176
H12 0.919 0. 0.142 0. 0. 0.067 0. 0. 0. 0. 0. 0. 0. 0. 0. 0. 0. 0. 0. 0. 0. 0. 0. 0. 0. 0. 1.157430 1 2.000 1 2.000 2 2.000 2 2.000 2 2.000
C13 3.964 0. 0. 0.093 -0.004 -0.174 0. 0. -0.089 -0.007 0. 0.038 0.003 0. 0. -0.327 -0.003 0. 0. 0. 0. 0. 0. 0. 0. 0. 1.006240 2 3.176 2 3.176 2 3.176 3 3.176 4 3.176
C14 3.964 0. 0. 0.093 -0.004 -0.174 0. 0. -0.089 -0.007 0. 0.038 0.003 0. 0. -0.327 -0.003 0. 0. 0. 0. 0. 0. 0. 0. 0. 1.006240 2 3.176 2 3.176 2 3.176 3 3.176 4 3.176
C5 3.964 0. 0. 0.093 -0.004 -0.174 0. 0. -0.089 -0.007 0. 0.038 0.003 0. 0. -0.327 -0.003 0. 0. 0. 0. 0. 0. 0. 0. 0. 1.006240 2 3.176 2 3.176 2 3.176 3 3.176 4 3.176
C16 4.027 0. 0. 0.028 0. -0.196 0. 0. -0.013 0. 0. 0.017 0. 0. 0. -0.274 0. 0. 0. 0. 0. 0. 0. 0. 0. 0. 0.998110 2 3.176 2 3.176 2 3.176 3 3.176 4 3.176
H16 0.919 0. 0.142 0. 0. 0.067 0. 0. 0. 0. 0. 0. 0. 0. 0. 0. 0. 0. 0. 0. 0. 0. 0. 0. 0. 0. 1.157430 1 2.000 1 2.000 2 2.000 2 2.000 2 2.000
C15 4.027 0. 0. 0.028 0. -0.196 0. 0. -0.013 0. 0. 0.017 0. 0. 0. -0.274 0. 0. 0. 0. 0. 0. 0. 0. 0. 0. 0.998110 2 3.176 2 3.176 2 3.176 3 3.176 4 3.176
H15 0.919 0. 0.142 0. 0. 0.067 0. 0. 0. 0. 0. 0. 0. 0. 0. 0. 0. 0. 0. 0. 0. 0. 0. 0. 0. 0. 1.157430 1 2.000 1 2.000 2 2.000 2 2.000 2 2.000

loop_
_atom_site_type_symbol
_atom_site_label
_atom_site_fract_x
_atom_site_fract_y
_atom_site_fract_z
_atom_site_U_iso_or_equiv
_atom_site_adp_type
_atom_site_calc_flag
_atom_site_occupancy
_atom_site_disorder_assembly
_atom_site_disorder_group
O O13 0.88599(5) 1.39360(10) 0.13768(2) 0.01520(10) Uani d 1 . .
H H13 0.86918 1.36825 0.10578 0.02282 Uiso calc 1 . .
O O4 0.35000(6) 0.40120(10) 0.02120(2) 0.01690(10) Uani d 1 . .
O O1 0.42748(5) 0.47920(10) 0.15574(2) 0.01250(10) Uani d 1 . .
O O7 0.08417(5) -0.22840(10) 0.18247(2) 0.01490(10) Uani d 1 . .
H H7 0.01450 -0.36211 0.16786 0.02240 Uiso calc 1 . .
O O5 0.14876(6) 0.01750(10) 0.03267(2) 0.01900(10) Uani d 1 . .
H H5 0.21370 0.14674 0.01881 0.02841 Uiso calc 1 . .
O O14 0.91044(5) 1.37630(10) 0.22603(2) 0.01650(10) Uani d 1 . .
H H14 0.91306 1.33213 0.25736 0.02459 Uiso calc 1 . .
O O3 0.55024(6) 0.78540(10) 0.05548(2) 0.01920(10) Uani d 1 . .
H H3 0.53348 0.70411 0.02614 0.02887 Uiso calc 1 . .
O O1W 0.86825(6) 0.36640(10) 0.04754(2) 0.0249(2) Uani d 1 . .
H H1W 0.93040 0.24759 0.03076 0.03726 Uiso calc 1 . .
H H2W 0.78945 0.42970 0.02513 0.03719 Uiso calc 1 . .
C C10 0.29383(7) 0.25300(10) 0.09283(2) 0.0121(2) Uani d 1 . .
C C2 0.50453(7) 0.64580(10) 0.12889(2) 0.0119(2) Uani d 1 . .
C C8 0.25570(7) 0.12350(10) 0.16917(2) 0.0127(2) Uani d 1 . .
H H8 0.28383 0.14527 0.20474 0.01529 Uiso calc 1 . .
C C9 0.32559(7) 0.28570(10) 0.13891(2) 0.0113(2) Uani d 1 . .
C C6 0.11207(8) -0.11090(10) 0.10636(2) 0.0134(2) Uani d 1 . .
H H6 0.02892 -0.26471 0.09399 0.01616 Uiso calc 1 . .
C C11 0.60748(7) 0.83930(10) 0.15426(2) 0.0121(2) Uani d 1 . .
C C7 0.14945(7) -0.07320(10) 0.15241(2) 0.0123(2) Uani d 1 . .
C C3 0.47918(8) 0.62030(10) 0.08332(2) 0.0134(2) Uani d 1 . .
C C4 0.37211(7) 0.42140(10) 0.06348(2) 0.0130(2) Uani d 1 . .
C C12 0.69859(7) 1.02750(10) 0.13281(2) 0.0127(2) Uani d 1 . .
H H12 0.69401 1.02917 0.09681 0.01522 Uiso calc 1 . .
C C13 0.79638(7) 1.20800(10) 0.15733(2) 0.0124(2) Uani d 1 . .
C C14 0.80768(7) 1.20400(10) 0.20404(2) 0.0131(2) Uani d 1 . .
C C5 0.18439(7) 0.05050(10) 0.07699(2) 0.0134(2) Uani d 1 . .
C C16 0.61611(8) 0.8416(2) 0.20099(2) 0.0145(2) Uani d 1 . .
H H16 0.54607 0.69940 0.21794 0.01738 Uiso calc 1 . .
C C15 0.71447(8) 1.0236(2) 0.22533(2) 0.0148(2) Uani d 1 . .
H H15 0.71964 1.03238 0.26133 0.01773 Uiso calc 1 . .

loop_
_atom_site_aniso_label
_atom_site_aniso_U_11
_atom_site_aniso_U_22
_atom_site_aniso_U_33
_atom_site_aniso_U_12
_atom_site_aniso_U_13
_atom_site_aniso_U_23
O13 0.0171(2) 0.0158(3) 0.0126(2) -0.0057(2) 0.0021(2) -0.0004(2)
O4 0.0199(3) 0.0211(3) 0.0097(2) -0.0065(2) 0.0017(2) -0.0008(2)
O1 0.0140(2) 0.0127(2) 0.0107(2) -0.0035(2) 0.0008(2) -0.00013(17)
O7 0.0170(2) 0.0148(3) 0.0129(2) -0.0049(2) 0.0020(2) 0.0008(2)
O5 0.0225(3) 0.0228(3) 0.0116(2) -0.0093(2) 0.0005(2) -0.0021(2)
O14 0.0185(2) 0.0175(3) 0.0132(2) -0.0067(2) -0.0002(2) -0.00015(19)
O3 0.0244(3) 0.0214(3) 0.0120(2) -0.0108(2) 0.0045(2) -0.0012(2)
O1W 0.0281(3) 0.0320(3) 0.0141(2) 0.0042(2) -0.0016(2) -0.0017(2)
C10 0.0128(3) 0.0125(3) 0.0107(3) -0.0026(2) 0.0009(2) -0.0005(2)
C2 0.0123(3) 0.0119(3) 0.0113(3) -0.0022(2) 0.0014(2) -0.0006(2)
C8 0.0146(3) 0.0134(3) 0.0100(3) -0.0032(2) 0.0014(2) 0.0001(2)
C9 0.0122(3) 0.0110(3) 0.0106(3) -0.0016(2) 0.0008(2) -0.0006(2)
C6 0.0142(3) 0.0138(3) 0.0122(3) -0.0042(2) 0.0013(2) -0.0012(2)
C11 0.0124(3) 0.0124(3) 0.0113(3) -0.0028(2) 0.0008(2) -0.0003(2)
C7 0.0123(3) 0.0124(3) 0.0122(3) -0.0013(2) 0.0015(2) 0.0002(2)
C3 0.0148(3) 0.0143(4) 0.0110(3) -0.0044(2) 0.0019(2) -0.0013(2)
C4 0.0146(3) 0.0151(4) 0.0093(3) -0.0026(2) 0.0012(2) -0.0008(2)
C12 0.0130(3) 0.0130(3) 0.0119(3) -0.0035(2) 0.0011(2) 0.0002(2)
C13 0.0129(3) 0.0124(3) 0.0119(3) -0.0026(2) 0.0010(2) 0.0001(2)
C14 0.0140(3) 0.0131(3) 0.0118(3) -0.0022(2) 0.0004(2) 0.0004(2)
C5 0.0141(3) 0.0140(4) 0.0120(3) -0.0033(2) 0.0012(2) -0.0012(2)
C16 0.0163(3) 0.0152(4) 0.0117(3) -0.0047(2) 0.0009(2) 0.0003(3)
C15 0.0173(3) 0.0160(4) 0.0110(3) -0.0055(3) 0.0010(2) 0.0002(3)

loop_
_atom_type_symbol
_atom_type_description
_atom_type_scat_dispersion_real
_atom_type_scat_dispersion_imag
_atom_type_scat_source
C C 0.019 0.010 'Clementi & Roetti 1974. Atomic Data & Nuclear Data Tables. 14, 177'
H H 0.000 0.000 'Clementi & Roetti 1974. Atomic Data & Nuclear Data Tables. 14, 177'
O O 0.052 0.034 'Clementi & Roetti 1974. Atomic Data & Nuclear Data Tables. 14, 177'

loop_
_geom_angle_atom_site_label_1
_geom_angle_atom_site_label_2
_geom_angle_atom_site_label_3
_geom_angle_site_symmetry_1
_geom_angle_site_symmetry_3
_geom_angle
_geom_angle_publ_flag
O13 C13 C14 . . 117.20(6) ?
O13 C13 C12 . . 122.32(8) ?
H13 O13 C13 . . 108.0 ?
O4 C4 C3 . . 119.94(6) ?
O4 C4 C10 . . 122.74(6) ?
O1 C9 C10 . . 120.64(7) ?
O1 C9 C8 . . 117.34(7) ?
O1 C2 C3 . . 119.83(8) ?
O1 C2 C11 . . 112.50(5) ?
O7 C7 C8 . . 116.72(6) ?
O7 C7 C6 . . 121.24(8) ?
H7 O7 C7 . . 110.9 ?
O5 C5 C10 . . 119.82(6) ?
O5 C5 C6 . . 119.42(6) ?
H5 O5 C5 . . 105.2 ?
O14 C14 C13 . . 117.59(7) ?
O14 C14 C15 . . 123.49(8) ?
H14 O14 C14 . . 107.1 ?
O3 C3 C2 . . 121.80(6) ?
O3 C3 C4 . . 117.32(7) ?
H3 O3 C3 . . 106.8 ?
H1W O1W H2W . . 102.8 ?
C10 C9 C8 . . 122.01(6) ?
C10 C5 C6 . . 120.75(8) ?
C10 C4 C3 . . 117.32(6) ?
C2 O1 C9 . . 122.00(7) ?
C2 C3 C4 . . 120.86(7) ?
C2 C11 C16 . . 120.04(6) ?
C2 C11 C12 . . 121.44(6) ?
C8 C7 C6 . . 122.04(8) ?
H8 C8 C9 . . 121.6 ?
H8 C8 C7 . . 120.4 ?
C9 C10 C5 . . 118.34(7) ?
C9 C10 C4 . . 119.34(8) ?
C9 C8 C7 . . 118.00(8) ?
H6 C6 C5 . . 120.2 ?
H6 C6 C7 . . 120.9 ?
C11 C2 C3 . . 127.67(8) ?
C11 C16 C15 . . 120.36(7) ?
C11 C16 H16 . . 119.4 ?
C11 C12 C13 . . 120.72(6) ?
C11 C12 H12 . . 119.8 ?
C7 C6 C5 . . 118.85(8) ?
C4 C10 C5 . . 122.32(8) ?
C12 C13 C14 . . 120.48(6) ?
C12 C11 C16 . . 118.52(6) ?
H12 C12 C13 . . 119.4 ?
C13 C14 C15 . . 118.92(6) ?
C14 C15 C16 . . 120.94(8) ?
C14 C15 H15 . . 117.9 ?
C16 C15 H15 . . 121.2 ?
H16 C16 C15 . . 120.3 ?

loop_
_geom_bond_atom_site_label_1
_geom_bond_atom_site_label_2
_geom_bond_site_symmetry_2
_geom_bond_distance
_geom_bond_publ_flag
O13 C13 . 1.3656(8) ?
O13 H13 . 0.967 ?
O4 C4 . 1.2752(9) ?
O1 C9 . 1.3582(9) ?
O1 C2 . 1.3666(8) ?
O7 C7 . 1.3466(9) ?
O7 H7 . 0.967 ?
O5 C5 . 1.3524(9) ?
O5 H5 . 0.967 ?
O14 C14 . 1.3529(9) ?
O14 H14 . 0.967 ?
O3 C3 . 1.3534(9) ?
O3 H3 . 0.967 ?
O1W H2W . 0.967 ?
O1W H1W . 0.967 ?
C10 C9 . 1.3999(9) ?
C10 C5 . 1.4214(10) ?
C10 C4 . 1.4267(10) ?
C2 C3 . 1.3766(9) ?
C2 C11 . 1.4640(10) ?
C8 C9 . 1.3900(10) ?
C8 C7 . 1.3922(10) ?
C8 H8 . 1.082 ?
C6 C5 . 1.3800(10) ?
C6 C7 . 1.4078(9) ?
C6 H6 . 1.083 ?
C11 C16 . 1.4044(9) ?
C11 C12 . 1.4088(10) ?
C3 C4 . 1.4341(10) ?
C12 C13 . 1.3865(10) ?
C12 H12 . 1.083 ?
C13 C14 . 1.4028(10) ?
C14 C15 . 1.3937(10) ?
C16 C15 . 1.3912(10) ?
C16 H16 . 1.083 ?
C15 H15 . 1.083 ?

loop_
_geom_hbond_atom_site_label_D
_geom_hbond_atom_site_label_H
_geom_hbond_atom_site_label_A
_geom_hbond_site_symmetry_A
_geom_hbond_distance_DH
_geom_hbond_distance_HA
_geom_hbond_distance_DA
_geom_hbond_angle_DHA
O7 H7 O13 1_435 0.967 1.816 2.7815(7) 177.05
O7 H7 O14 1_435 0.967 2.413 2.8449(7) 106.65
O5 H5 O4 1_555 0.967 1.712 2.6066(7) 152.12
O3 H3 O4 1_555 0.967 2.169 2.6937(7) 112.63
C12 H12 O3 1_555 1.083 2.057 2.8139(8) 124.41
O13 H13 O1W 1_565 0.967 1.756 2.7113(7) 168.99
O1W H1W O5 1_655 0.967 2.206 3.0470(8) 144.61
O1W H1W O5 3_655 0.967 2.353 3.0455(7) 127.95
O3 H3 O4 3_665 0.967 1.901 2.7046(7) 138.75
O1W H2W O4 3_665 0.967 1.945 2.9059(7) 172.12
O14 H14 O7 2_665 0.967 1.836 2.8020(7) 176.34

loop_
_geom_torsion_atom_site_label_1
_geom_torsion_atom_site_label_2
_geom_torsion_atom_site_label_3
_geom_torsion_atom_site_label_4
_geom_torsion_site_symmetry_1
_geom_torsion_site_symmetry_2
_geom_torsion_site_symmetry_3
_geom_torsion_site_symmetry_4
_geom_torsion
_geom_torsion_publ_flag
O13 C13 C14 O14 . . . . -2.48(5) ?
O13 C13 C14 C15 . . . . 177.96(6) ?
O13 C13 C12 C11 . . . . -179.80(6) ?
O13 C13 C12 H12 . . . . 1.3 ?
H13 O13 C13 C14 . . . . 177.9 ?
H13 O13 C13 C12 . . . . -1.6 ?
O4 C4 C3 O3 . . . . 1.67(6) ?
O4 C4 C3 C2 . . . . 179.89(7) ?
O4 C4 C10 C9 . . . . 179.34(7) ?
O4 C4 C10 C5 . . . . -0.35(6) ?
O1 C9 C10 C5 . . . . -178.99(6) ?
O1 C9 C10 C4 . . . . 1.31(6) ?
O1 C9 C8 C7 . . . . 179.16(6) ?
O1 C9 C8 H8 . . . . -2.0 ?
O1 C2 C3 O3 . . . . 178.42(5) ?
O1 C2 C3 C4 . . . . 0.28(6) ?
O1 C2 C11 C16 . . . . -1.12(6) ?
O1 C2 C11 C12 . . . . 179.38(5) ?
O7 C7 C8 C9 . . . . 179.65(7) ?
O7 C7 C8 H8 . . . . 0.8 ?
O7 C7 C6 C5 . . . . -178.87(6) ?
O7 C7 C6 H6 . . . . 0.6 ?
H7 O7 C7 C8 . . . . -178.4 ?
H7 O7 C7 C6 . . . . 1.2 ?
O5 C5 C10 C9 . . . . 178.65(6) ?
O5 C5 C10 C4 . . . . -1.66(6) ?
O5 C5 C6 C7 . . . . -179.58(7) ?
O5 C5 C6 H6 . . . . 1.0 ?
H5 O5 C5 C10 . . . . 2.1 ?
H5 O5 C5 C6 . . . . -178.8 ?
O14 C14 C13 C12 . . . . 176.96(6) ?
O14 C14 C15 C16 . . . . -176.87(6) ?
O14 C14 C15 H15 . . . . 4.2 ?
H14 O14 C14 C13 . . . . -173.0 ?
H14 O14 C14 C15 . . . . 6.5 ?
O3 C3 C2 C11 . . . . -0.95(6) ?
O3 C3 C4 C10 . . . . -178.20(7) ?
H3 O3 C3 C2 . . . . 167.4 ?
H3 O3 C3 C4 . . . . -14.4 ?
C10 C9 O1 C2 . . . . -1.03(6) ?
C10 C9 C8 C7 . . . . -1.03(6) ?
C10 C9 C8 H8 . . . . 177.8 ?
C10 C5 C6 C7 . . . . -0.53(6) ?
C10 C5 C6 H6 . . . . -180.0 ?
C10 C4 C3 C2 . . . . 0.02(6) ?
C2 O1 C9 C8 . . . . 178.79(5) ?
C2 C11 C16 C15 . . . . 179.55(7) ?
C2 C11 C16 H16 . . . . 0.0 ?
C2 C11 C12 C13 . . . . -179.51(7) ?
C2 C11 C12 H12 . . . . -0.6 ?
C8 C9 C10 C5 . . . . 1.20(6) ?
C8 C9 C10 C4 . . . . -178.50(6) ?
C8 C7 C6 C5 . . . . 0.72(6) ?
C8 C7 C6 H6 . . . . -179.9 ?
H8 C8 C7 C6 . . . . -178.8 ?
C9 O1 C2 C3 . . . . 0.22(6) ?
C9 O1 C2 C11 . . . . 179.68(5) ?
C9 C10 C5 C6 . . . . -0.40(6) ?
C9 C10 C4 C3 . . . . -0.80(6) ?
C9 C8 C7 C6 . . . . 0.05(6) ?
C6 C5 C10 C4 . . . . 179.30(7) ?
C11 C2 C3 C4 . . . . -179.09(5) ?
C11 C16 C15 C14 . . . . -0.90(6) ?
C11 C16 C15 H15 . . . . 178.0 ?
C11 C12 C13 C14 . . . . 0.79(6) ?
C3 C2 C11 C16 . . . . 178.29(6) ?
C3 C2 C11 C12 . . . . -1.21(6) ?
C3 C4 C10 C5 . . . . 179.51(5) ?
C12 C13 C14 C15 . . . . -2.60(6) ?
C12 C11 C16 C15 . . . . -0.94(6) ?
C12 C11 C16 H16 . . . . 179.5 ?
H12 C12 C13 C14 . . . . -178.1 ?
H12 C12 C11 C16 . . . . 179.9 ?
C13 C14 C15 C16 . . . . 2.66(6) ?
C13 C14 C15 H15 . . . . -176.3 ?
C13 C12 C11 C16 . . . . 0.99(6) ?
C14 C15 C16 H16 . . . . 178.7 ?
H16 C16 C15 H15 . . . . -2.5 ?

loop_
_cod_related_entry_id
_cod_related_entry_database
_cod_related_entry_code
1 ChemSpider 12269344
